data_4120231
loop_
_publ_author_name
'Shu-Yan Yu'
'Hao Zhang'
'Yang Gao'
'Lei Mo'
'Shaozhong Wang'
'Zhu-Jun Yao'

_publ_section_title
;
 Asymmetric Cascade Annulation Based on Enantioselective Oxa-Diels-Alder
 Cycloaddition of in Situ Generated Isochromenyliums by Cooperative Binary
 Catalysis of Pd(OAc)2 and (S)-Trip
;
_journal_name_full 'Journal of the American Chemical Society'
_journal_page_first 11402
_journal_page_last 11407
_journal_paper_doi 10.1021/ja405764p
_journal_volume 135
_journal_year 2013
_chemical_absolute_configuration ad
_chemical_formula_moiety '2(C33 H28 O7), C H2 Cl2 '
_chemical_formula_sum 'C67 H58 Cl2 O14'
_chemical_formula_weight 1158.03
_chemical_name_systematic
; 
 ? 
;
_space_group_IT_number 20
_symmetry_cell_setting orthorhombic
_symmetry_space_group_name_Hall 'C 2c 2'
_symmetry_space_group_name_H-M 'C 2 2 21'
_atom_sites_solution_hydrogens geom
_atom_sites_solution_primary direct
_atom_sites_solution_secondary difmap
_audit_creation_method SHELXL-97
_cell_angle_alpha 90.00
_cell_angle_beta 90.00
_cell_angle_gamma 90.00
_cell_formula_units_Z 4
_cell_length_a 15.563(3)
_cell_length_b 21.504(4)
_cell_length_c 17.424(4)
_cell_measurement_reflns_used 9975
_cell_measurement_temperature 296(2)
_cell_measurement_theta_max 66.92
_cell_measurement_theta_min 2.54
_cell_volume 5831(2)
_computing_cell_refinement 'Bruker SAINT'
_computing_data_collection 'Bruker APEX2'
_computing_data_reduction 'Bruker SAINT'
_computing_molecular_graphics 'Bruker SHELXTL'
_computing_publication_material 'Bruker SHELXTL'
_computing_structure_refinement 'SHELXL-97 (Sheldrick, 2008)'
_computing_structure_solution 'SHELXS-97 (Sheldrick, 2008)'
_diffrn_ambient_temperature 296(2)
_diffrn_measured_fraction_theta_full 0.976
_diffrn_measured_fraction_theta_max 0.976
_diffrn_measurement_device_type 'Bruker APEX-II CCD'
_diffrn_measurement_method '\f and \w scans'
_diffrn_radiation_monochromator graphite
_diffrn_radiation_source 'fine-focus sealed tube'
_diffrn_radiation_type CuK\a
_diffrn_radiation_wavelength 1.54178
_diffrn_reflns_av_R_equivalents 0.0245
_diffrn_reflns_av_sigmaI/netI 0.0342
_diffrn_reflns_limit_h_max 18
_diffrn_reflns_limit_h_min -18
_diffrn_reflns_limit_k_max 24
_diffrn_reflns_limit_k_min -23
_diffrn_reflns_limit_l_max 19
_diffrn_reflns_limit_l_min -20
_diffrn_reflns_number 13530
_diffrn_reflns_theta_full 66.92
_diffrn_reflns_theta_max 66.92
_diffrn_reflns_theta_min 3.51
_diffrn_standards_number 0
_exptl_absorpt_coefficient_mu 1.564
_exptl_absorpt_correction_T_max 0.7529
_exptl_absorpt_correction_T_min 0.5126
_exptl_absorpt_correction_type multi-scan
_exptl_absorpt_process_details SADABS
_exptl_crystal_colour colorless
_exptl_crystal_density_diffrn 1.319
_exptl_crystal_description column
_exptl_crystal_F_000 2424
_exptl_crystal_size_max 0.33
_exptl_crystal_size_mid 0.21
_exptl_crystal_size_min 0.15
_refine_diff_density_max 0.230
_refine_diff_density_min -0.314
_refine_diff_density_rms 0.040
_refine_ls_abs_structure_details 'Flack H D (1983), Acta Cryst. A39, 876-881'
_refine_ls_abs_structure_Flack 0.06(2)
_refine_ls_extinction_coef 0.00045(6)
_refine_ls_extinction_expression Fc^*^=kFc[1+0.001xFc^2^\l^3^/sin(2\q)]^-1/4^
_refine_ls_extinction_method SHELXL
_refine_ls_goodness_of_fit_ref 1.055
_refine_ls_hydrogen_treatment constr
_refine_ls_matrix_type full
_refine_ls_number_parameters 386
_refine_ls_number_reflns 5014
_refine_ls_number_restraints 22
_refine_ls_restrained_S_all 1.053
_refine_ls_R_factor_all 0.0391
_refine_ls_R_factor_gt 0.0384
_refine_ls_shift/su_max 0.003
_refine_ls_shift/su_mean 0.000
_refine_ls_structure_factor_coef Fsqd
_refine_ls_weighting_details 'calc w=1/[\s^2^(Fo^2^)+(0.0643P)^2^+1.7540P] where P=(Fo^2^+2Fc^2^)/3'
_refine_ls_weighting_scheme calc
_refine_ls_wR_factor_gt 0.1108
_refine_ls_wR_factor_ref 0.1117
_reflns_number_gt 4889
_reflns_number_total 5014
_reflns_threshold_expression >2sigma(I)
_cod_data_source_file ja405764p_si_006.cif
_cod_data_source_block 134
_cod_database_code 4120231

loop_
_symmetry_equiv_pos_as_xyz
'x, y, z'
'-x, -y, z+1/2'
'-x, y, -z+1/2'
'x, -y, -z'
'x+1/2, y+1/2, z'
'-x+1/2, -y+1/2, z+1/2'
'-x+1/2, y+1/2, -z+1/2'
'x+1/2, -y+1/2, -z'

loop_
_atom_site_label
_atom_site_type_symbol
_atom_site_fract_x
_atom_site_fract_y
_atom_site_fract_z
_atom_site_U_iso_or_equiv
_atom_site_adp_type
_atom_site_occupancy
_atom_site_symmetry_multiplicity
_atom_site_calc_flag
_atom_site_refinement_flags
_atom_site_disorder_assembly
_atom_site_disorder_group
Cl1 Cl 0.55017(7) 0.98123(5) 0.92039(5) 0.1131(3) Uani 1 1 d . . .
O1 O 0.71613(14) 0.70510(9) 0.61853(10) 0.0797(5) Uani 1 1 d . . .
O2 O 0.85781(10) 0.57941(6) 0.83952(8) 0.0532(3) Uani 1 1 d . . .
O3 O 0.86601(12) 0.35812(6) 0.75872(10) 0.0646(4) Uani 1 1 d . . .
O4 O 0.75342(13) 0.34424(7) 0.64679(9) 0.0693(4) Uani 1 1 d . A .
O5 O 0.66774(14) 0.44502(11) 0.58704(13) 0.0940(7) Uani 1 1 d DU . .
O6 O 0.51570(10) 0.58853(8) 0.88609(10) 0.0693(4) Uani 1 1 d . . .
O7 O 0.49644(10) 0.69361(7) 0.86582(10) 0.0652(4) Uani 1 1 d . . .
C1 C 0.77938(13) 0.72196(8) 0.74110(12) 0.0476(4) Uani 1 1 d . . .
H1A H 0.7832 0.7604 0.7711 0.057 Uiso 1 1 calc R . .
C2 C 0.86842(13) 0.68998(9) 0.74360(12) 0.0499(4) Uani 1 1 d . . .
H2A H 0.9089 0.7135 0.7118 0.060 Uiso 1 1 calc R . .
C3 C 0.86051(13) 0.62427(9) 0.71251(12) 0.0506(4) Uani 1 1 d . . .
H3A H 0.9171 0.6062 0.7060 0.061 Uiso 1 1 calc R . .
H3B H 0.8321 0.6249 0.6629 0.061 Uiso 1 1 calc R . .
C4 C 0.80827(13) 0.58571(9) 0.76921(11) 0.0477(4) Uani 1 1 d . . .
C5 C 0.72361(12) 0.61797(8) 0.78984(11) 0.0446(4) Uani 1 1 d . . .
C6 C 0.65923(13) 0.58232(9) 0.82605(12) 0.0494(4) Uani 1 1 d . . .
H6A H 0.6665 0.5400 0.8347 0.059 Uiso 1 1 calc R . .
C7 C 0.58576(13) 0.61228(9) 0.84796(12) 0.0506(4) Uani 1 1 d . . .
C8 C 0.57389(12) 0.67493(9) 0.83577(11) 0.0495(4) Uani 1 1 d . . .
C9 C 0.63466(13) 0.71067(9) 0.80080(12) 0.0503(4) Uani 1 1 d . . .
H9A H 0.6258 0.7529 0.7926 0.060 Uiso 1 1 calc R . .
C10 C 0.71141(12) 0.68137(8) 0.77754(11) 0.0442(4) Uani 1 1 d . . .
C11 C 0.90178(12) 0.68727(9) 0.82521(12) 0.0510(4) Uani 1 1 d . . .
C12 C 0.94080(14) 0.73866(11) 0.85957(14) 0.0623(5) Uani 1 1 d . . .
H12A H 0.9447 0.7758 0.8324 0.075 Uiso 1 1 calc R . .
C13 C 0.97374(17) 0.73561(13) 0.93286(16) 0.0736(7) Uani 1 1 d . . .
H13A H 1.0000 0.7702 0.9548 0.088 Uiso 1 1 calc R . .
C14 C 0.96732(18) 0.68077(14) 0.97323(15) 0.0739(7) Uani 1 1 d . . .
H14A H 0.9899 0.6783 1.0225 0.089 Uiso 1 1 calc R . .
C15 C 0.92783(15) 0.62955(12) 0.94149(14) 0.0642(6) Uani 1 1 d . . .
H15A H 0.9232 0.5929 0.9695 0.077 Uiso 1 1 calc R . .
C16 C 0.89494(13) 0.63271(9) 0.86756(13) 0.0518(5) Uani 1 1 d . . .
C17 C 0.75734(14) 0.73954(10) 0.65874(13) 0.0553(5) Uani 1 1 d . . .
C18 C 0.79174(15) 0.79958(11) 0.62715(13) 0.0587(5) Uani 1 1 d . . .
C19 C 0.7679(2) 0.81614(14) 0.55312(15) 0.0775(7) Uani 1 1 d . . .
H19A H 0.7323 0.7902 0.5246 0.093 Uiso 1 1 calc R . .
C20 C 0.7972(3) 0.87125(18) 0.5221(2) 0.1037(11) Uani 1 1 d . . .
H20A H 0.7807 0.8824 0.4727 0.124 Uiso 1 1 calc R . .
C21 C 0.8501(3) 0.90956(18) 0.5628(2) 0.1122(13) Uani 1 1 d . . .
H21A H 0.8704 0.9461 0.5408 0.135 Uiso 1 1 calc R . .
C22 C 0.8734(2) 0.89419(14) 0.6362(2) 0.0932(9) Uani 1 1 d . . .
H22A H 0.9087 0.9206 0.6643 0.112 Uiso 1 1 calc R . .
C23 C 0.84408(17) 0.83900(11) 0.66849(17) 0.0700(6) Uani 1 1 d . . .
H23A H 0.8599 0.8286 0.7183 0.084 Uiso 1 1 calc R . .
C24 C 0.79428(12) 0.52039(9) 0.73822(12) 0.0489(4) Uani 1 1 d . A .
C25 C 0.83822(12) 0.46979(9) 0.76717(11) 0.0472(4) Uani 1 1 d . . .
H25A H 0.8762 0.4748 0.8079 0.057 Uiso 1 1 calc R . .
C26 C 0.82542(13) 0.41113(9) 0.73507(11) 0.0482(4) Uani 1 1 d . A .
C27 C 0.76852(14) 0.40312(9) 0.67446(11) 0.0516(4) Uani 1 1 d . . .
C28 C 0.72335(15) 0.45431(10) 0.64689(13) 0.0582(5) Uani 1 1 d D A .
C29 C 0.73725(15) 0.51253(10) 0.67801(13) 0.0603(5) Uani 1 1 d . . .
H29A H 0.7081 0.5467 0.6583 0.072 Uiso 1 1 calc R A .
C30 C 0.45314(16) 0.63735(12) 0.88451(18) 0.0724(7) Uani 1 1 d . . .
H30A H 0.4094 0.6284 0.8464 0.087 Uiso 1 1 calc R . .
H30B H 0.4255 0.6411 0.9342 0.087 Uiso 1 1 calc R . .
C31 C 0.91732(18) 0.36108(11) 0.82557(15) 0.0705(6) Uani 1 1 d . . .
H31A H 0.9420 0.3209 0.8355 0.106 Uiso 1 1 calc R . .
H31B H 0.8824 0.3733 0.8684 0.106 Uiso 1 1 calc R . .
H31C H 0.9624 0.3909 0.8182 0.106 Uiso 1 1 calc R . .
C32 C 0.7845(3) 0.33179(15) 0.57257(19) 0.1069(12) Uani 1 1 d . . .
H32A H 0.7711 0.2896 0.5589 0.160 Uiso 1 1 calc R A .
H32B H 0.8456 0.3377 0.5715 0.160 Uiso 1 1 calc R . .
H32C H 0.7578 0.3596 0.5366 0.160 Uiso 1 1 calc R . .
C33 C 0.5874(4) 0.4315(3) 0.6044(4) 0.101(2) Uani 0.592(9) 1 d PDU A 1
H33A H 0.5545 0.4275 0.5581 0.152 Uiso 0.592(9) 1 calc PR A 1
H33B H 0.5637 0.4642 0.6354 0.152 Uiso 0.592(9) 1 calc PR A 1
H33C H 0.5856 0.3931 0.6324 0.152 Uiso 0.592(9) 1 calc PR A 1
C33A C 0.6016(5) 0.4788(4) 0.5725(4) 0.079(3) Uani 0.408(9) 1 d PDU A 2
H33D H 0.5729 0.4630 0.5277 0.118 Uiso 0.408(9) 1 calc PR A 2
H33E H 0.6194 0.5209 0.5633 0.118 Uiso 0.408(9) 1 calc PR A 2
H33F H 0.5630 0.4777 0.6154 0.118 Uiso 0.408(9) 1 calc PR A 2
C1' C 0.6076(4) 1.0000 1.0000 0.217(6) Uani 1 2 d S . .
H1'A H 0.6440 1.0346 0.9876 0.260 Uiso 1 1 d R . .

loop_
_atom_site_aniso_label
_atom_site_aniso_U_11
_atom_site_aniso_U_22
_atom_site_aniso_U_33
_atom_site_aniso_U_23
_atom_site_aniso_U_13
_atom_site_aniso_U_12
Cl1 0.1258(7) 0.1268(8) 0.0867(5) -0.0191(5) 0.0191(5) -0.0062(6)
O1 0.0936(12) 0.0809(12) 0.0648(10) 0.0076(9) -0.0132(9) -0.0259(10)
O2 0.0623(8) 0.0397(7) 0.0577(8) -0.0056(5) -0.0096(6) 0.0066(6)
O3 0.0871(10) 0.0356(7) 0.0712(9) -0.0047(6) -0.0147(9) 0.0071(7)
O4 0.1016(13) 0.0424(8) 0.0638(9) -0.0083(6) -0.0053(9) -0.0140(8)
O5 0.0857(13) 0.1078(16) 0.0884(13) -0.0334(12) -0.0334(11) 0.0181(12)
O6 0.0616(9) 0.0581(9) 0.0881(11) 0.0151(8) 0.0186(8) -0.0005(7)
O7 0.0537(8) 0.0578(8) 0.0841(10) 0.0040(7) 0.0160(8) 0.0109(7)
C1 0.0507(10) 0.0364(8) 0.0558(10) -0.0012(7) 0.0048(9) 0.0006(7)
C2 0.0490(10) 0.0430(9) 0.0576(10) -0.0030(8) 0.0072(9) -0.0012(8)
C3 0.0491(9) 0.0462(10) 0.0564(10) -0.0078(8) 0.0051(9) 0.0061(8)
C4 0.0537(10) 0.0371(9) 0.0522(10) -0.0041(7) -0.0024(8) 0.0077(7)
C5 0.0500(9) 0.0379(9) 0.0459(9) -0.0026(7) 0.0016(8) 0.0041(7)
C6 0.0600(11) 0.0321(9) 0.0560(10) 0.0024(7) 0.0023(9) 0.0009(7)
C7 0.0512(10) 0.0471(10) 0.0536(10) 0.0045(8) 0.0038(9) -0.0011(8)
C8 0.0490(10) 0.0455(10) 0.0539(10) -0.0002(8) 0.0052(9) 0.0059(8)
C9 0.0562(10) 0.0351(9) 0.0595(11) 0.0014(7) 0.0022(9) 0.0061(8)
C10 0.0494(10) 0.0347(9) 0.0485(9) -0.0005(7) 0.0029(8) 0.0012(7)
C11 0.0439(9) 0.0483(10) 0.0609(11) -0.0090(9) 0.0046(9) 0.0032(8)
C12 0.0578(11) 0.0547(12) 0.0745(14) -0.0113(10) 0.0047(11) -0.0046(9)
C13 0.0683(14) 0.0733(16) 0.0792(16) -0.0240(13) -0.0018(12) -0.0142(12)
C14 0.0723(15) 0.0880(19) 0.0615(13) -0.0152(12) -0.0077(12) -0.0055(13)
C15 0.0657(13) 0.0637(14) 0.0632(13) -0.0042(10) -0.0048(11) 0.0042(10)
C16 0.0477(9) 0.0479(11) 0.0599(12) -0.0104(8) -0.0012(9) 0.0079(8)
C17 0.0558(11) 0.0517(11) 0.0583(11) 0.0040(9) 0.0061(9) 0.0013(9)
C18 0.0609(12) 0.0523(12) 0.0628(12) 0.0100(9) 0.0140(10) 0.0083(9)
C19 0.0900(18) 0.0813(17) 0.0613(13) 0.0173(12) 0.0135(13) 0.0079(14)
C20 0.133(3) 0.097(2) 0.081(2) 0.0392(18) 0.019(2) 0.005(2)
C21 0.135(3) 0.084(2) 0.118(3) 0.050(2) 0.034(2) -0.010(2)
C22 0.103(2) 0.0647(17) 0.112(2) 0.0176(16) 0.0165(19) -0.0157(15)
C23 0.0784(15) 0.0514(12) 0.0802(16) 0.0125(11) 0.0082(13) -0.0026(10)
C24 0.0515(10) 0.0419(9) 0.0534(10) -0.0066(8) 0.0017(8) 0.0066(7)
C25 0.0489(10) 0.0405(9) 0.0521(10) -0.0044(7) 0.0008(8) 0.0033(7)
C26 0.0550(10) 0.0353(9) 0.0543(10) 0.0009(7) 0.0047(9) 0.0034(7)
C27 0.0634(11) 0.0387(9) 0.0527(10) -0.0057(8) 0.0032(9) -0.0058(8)
C28 0.0618(12) 0.0545(12) 0.0584(11) -0.0085(9) -0.0085(10) 0.0054(9)
C29 0.0673(13) 0.0483(11) 0.0652(12) -0.0065(9) -0.0089(10) 0.0155(9)
C30 0.0585(12) 0.0669(15) 0.0916(18) 0.0110(13) 0.0180(13) 0.0006(11)
C31 0.0905(17) 0.0497(12) 0.0713(14) 0.0006(10) -0.0139(13) 0.0141(11)
C32 0.177(4) 0.0668(18) 0.0775(18) -0.0255(15) 0.009(2) 0.0091(19)
C33 0.090(4) 0.092(5) 0.122(5) 0.002(3) -0.024(3) -0.024(3)
C33A 0.080(4) 0.080(5) 0.077(4) -0.010(4) -0.025(3) 0.006(3)
C1' 0.070(3) 0.366(15) 0.215(9) -0.165(10) 0.000 0.000

loop_
_atom_type_symbol
_atom_type_description
_atom_type_scat_dispersion_real
_atom_type_scat_dispersion_imag
_atom_type_scat_source
C C 0.0181 0.0091 'International Tables Vol C Tables 4.2.6.8 and 6.1.1.4'
H H 0.0000 0.0000 'International Tables Vol C Tables 4.2.6.8 and 6.1.1.4'
O O 0.0492 0.0322 'International Tables Vol C Tables 4.2.6.8 and 6.1.1.4'
Cl Cl 0.3639 0.7018 'International Tables Vol C Tables 4.2.6.8 and 6.1.1.4'

loop_
_geom_angle_atom_site_label_1
_geom_angle_atom_site_label_2
_geom_angle_atom_site_label_3
_geom_angle
_geom_angle_site_symmetry_1
_geom_angle_site_symmetry_3
C16 O2 C4 116.44(15) . .
C26 O3 C31 118.16(16) . .
C27 O4 C32 116.1(2) . .
C33A O5 C33 53.9(4) . .
C33A O5 C28 125.0(4) . .
C33 O5 C28 117.1(4) . .
C7 O6 C30 104.92(16) . .
C8 O7 C30 104.73(16) . .
C10 C1 C17 112.43(17) . .
C10 C1 C2 110.99(15) . .
C17 C1 C2 109.78(16) . .
C10 C1 H1A 107.8 . .
C17 C1 H1A 107.8 . .
C2 C1 H1A 107.8 . .
C11 C2 C3 109.08(16) . .
C11 C2 C1 110.51(16) . .
C3 C2 C1 109.32(16) . .
C11 C2 H2A 109.3 . .
C3 C2 H2A 109.3 . .
C1 C2 H2A 109.3 . .
C2 C3 C4 108.56(16) . .
C2 C3 H3A 110.0 . .
C4 C3 H3A 110.0 . .
C2 C3 H3B 110.0 . .
C4 C3 H3B 110.0 . .
H3A C3 H3B 108.4 . .
O2 C4 C24 106.81(14) . .
O2 C4 C3 108.29(16) . .
C24 C4 C3 110.40(16) . .
O2 C4 C5 107.49(14) . .
C24 C4 C5 112.25(16) . .
C3 C4 C5 111.38(15) . .
C10 C5 C6 120.26(18) . .
C10 C5 C4 121.63(18) . .
C6 C5 C4 118.02(17) . .
C7 C6 C5 117.58(17) . .
C7 C6 H6A 121.2 . .
C5 C6 H6A 121.2 . .
C6 C7 O6 128.55(19) . .
C6 C7 C8 122.04(19) . .
O6 C7 C8 109.37(18) . .
C9 C8 O7 127.91(18) . .
C9 C8 C7 121.87(18) . .
O7 C8 C7 110.18(18) . .
C8 C9 C10 117.68(17) . .
C8 C9 H9A 121.2 . .
C10 C9 H9A 121.2 . .
C5 C10 C9 120.57(18) . .
C5 C10 C1 122.31(17) . .
C9 C10 C1 117.11(16) . .
C16 C11 C12 118.3(2) . .
C16 C11 C2 120.30(17) . .
C12 C11 C2 121.4(2) . .
C13 C12 C11 121.5(2) . .
C13 C12 H12A 119.3 . .
C11 C12 H12A 119.3 . .
C14 C13 C12 119.2(2) . .
C14 C13 H13A 120.4 . .
C12 C13 H13A 120.4 . .
C13 C14 C15 120.8(2) . .
C13 C14 H14A 119.6 . .
C15 C14 H14A 119.6 . .
C14 C15 C16 119.9(2) . .
C14 C15 H15A 120.1 . .
C16 C15 H15A 120.1 . .
O2 C16 C15 116.39(19) . .
O2 C16 C11 123.21(18) . .
C15 C16 C11 120.39(19) . .
O1 C17 C18 120.3(2) . .
O1 C17 C1 121.0(2) . .
C18 C17 C1 118.57(19) . .
C23 C18 C19 119.1(2) . .
C23 C18 C17 123.2(2) . .
C19 C18 C17 117.7(2) . .
C20 C19 C18 119.7(3) . .
C20 C19 H19A 120.1 . .
C18 C19 H19A 120.1 . .
C21 C20 C19 121.0(3) . .
C21 C20 H20A 119.5 . .
C19 C20 H20A 119.5 . .
C20 C21 C22 120.0(3) . .
C20 C21 H21A 120.0 . .
C22 C21 H21A 120.0 . .
C21 C22 C23 119.9(3) . .
C21 C22 H22A 120.1 . .
C23 C22 H22A 120.1 . .
C18 C23 C22 120.4(3) . .
C18 C23 H23A 119.8 . .
C22 C23 H23A 119.8 . .
C25 C24 C29 119.87(17) . .
C25 C24 C4 121.84(17) . .
C29 C24 C4 118.28(17) . .
C24 C25 C26 119.72(18) . .
C24 C25 H25A 120.1 . .
C26 C25 H25A 120.1 . .
O3 C26 C27 114.86(16) . .
O3 C26 C25 124.58(18) . .
C27 C26 C25 120.56(17) . .
O4 C27 C26 119.33(19) . .
O4 C27 C28 121.39(19) . .
C26 C27 C28 119.11(17) . .
O5 C28 C29 122.0(2) . .
O5 C28 C27 117.8(2) . .
C29 C28 C27 120.1(2) . .
C28 C29 C24 120.57(19) . .
C28 C29 H29A 119.7 . .
C24 C29 H29A 119.7 . .
O7 C30 O6 107.80(18) . .
O7 C30 H30A 110.1 . .
O6 C30 H30A 110.1 . .
O7 C30 H30B 110.1 . .
O6 C30 H30B 110.1 . .
H30A C30 H30B 108.5 . .
O3 C31 H31A 109.5 . .
O3 C31 H31B 109.5 . .
H31A C31 H31B 109.5 . .
O3 C31 H31C 109.5 . .
H31A C31 H31C 109.5 . .
H31B C31 H31C 109.5 . .
O4 C32 H32A 109.5 . .
O4 C32 H32B 109.5 . .
H32A C32 H32B 109.5 . .
O4 C32 H32C 109.5 . .
H32A C32 H32C 109.5 . .
H32B C32 H32C 109.5 . .
O5 C33 H33A 109.5 . .
O5 C33 H33B 109.5 . .
H33A C33 H33B 109.5 . .
O5 C33 H33C 109.5 . .
H33A C33 H33C 109.5 . .
H33B C33 H33C 109.5 . .
O5 C33A H33D 109.5 . .
O5 C33A H33E 109.5 . .
H33D C33A H33E 109.5 . .
O5 C33A H33F 109.5 . .
H33D C33A H33F 109.5 . .
H33E C33A H33F 109.5 . .
Cl1 C1' Cl1 116.6(4) . 4_577
Cl1 C1' H1'A 108.1 . .
Cl1 C1' H1'A 108.1 4_577 .

loop_
_geom_bond_atom_site_label_1
_geom_bond_atom_site_label_2
_geom_bond_distance
_geom_bond_site_symmetry_2
Cl1 C1' 1.698(3) .
O1 C17 1.204(3) .
O2 C16 1.373(2) .
O2 C4 1.454(2) .
O3 C26 1.367(2) .
O3 C31 1.414(3) .
O4 C27 1.375(2) .
O4 C32 1.406(4) .
O5 C33A 1.285(7) .
O5 C33 1.319(6) .
O5 C28 1.370(3) .
O6 C7 1.375(3) .
O6 C30 1.432(3) .
O7 C8 1.374(2) .
O7 C30 1.423(3) .
C1 C10 1.511(3) .
C1 C17 1.523(3) .
C1 C2 1.548(3) .
C1 H1A 0.9800 .
C2 C11 1.515(3) .
C2 C3 1.518(3) .
C2 H2A 0.9800 .
C3 C4 1.525(3) .
C3 H3A 0.9700 .
C3 H3B 0.9700 .
C4 C24 1.520(2) .
C4 C5 1.532(3) .
C5 C10 1.393(2) .
C5 C6 1.410(3) .
C6 C7 1.367(3) .
C6 H6A 0.9300 .
C7 C8 1.376(3) .
C8 C9 1.362(3) .
C9 C10 1.410(3) .
C9 H9A 0.9300 .
C11 C16 1.390(3) .
C11 C12 1.396(3) .
C12 C13 1.378(4) .
C12 H12A 0.9300 .
C13 C14 1.377(4) .
C13 H13A 0.9300 .
C14 C15 1.377(4) .
C14 H14A 0.9300 .
C15 C16 1.388(3) .
C15 H15A 0.9300 .
C17 C18 1.502(3) .
C18 C23 1.379(4) .
C18 C19 1.389(4) .
C19 C20 1.380(4) .
C19 H19A 0.9300 .
C20 C21 1.364(6) .
C20 H20A 0.9300 .
C21 C22 1.369(5) .
C21 H21A 0.9300 .
C22 C23 1.391(4) .
C22 H22A 0.9300 .
C23 H23A 0.9300 .
C24 C25 1.381(3) .
C24 C29 1.385(3) .
C25 C26 1.394(3) .
C25 H25A 0.9300 .
C26 C27 1.389(3) .
C27 C28 1.392(3) .
C28 C29 1.381(3) .
C29 H29A 0.9300 .
C30 H30A 0.9700 .
C30 H30B 0.9700 .
C31 H31A 0.9600 .
C31 H31B 0.9600 .
C31 H31C 0.9600 .
C32 H32A 0.9600 .
C32 H32B 0.9600 .
C32 H32C 0.9600 .
C33 H33A 0.9600 .
C33 H33B 0.9600 .
C33 H33C 0.9600 .
C33A H33D 0.9600 .
C33A H33E 0.9600 .
C33A H33F 0.9600 .
C1' Cl1 1.698(3) 4_577
C1' H1'A 0.9600 .

loop_
_geom_torsion_atom_site_label_1
_geom_torsion_atom_site_label_2
_geom_torsion_atom_site_label_3
_geom_torsion_atom_site_label_4
_geom_torsion
C10 C1 C2 C11 -69.78(19)
C17 C1 C2 C11 165.31(16)
C10 C1 C2 C3 50.3(2)
C17 C1 C2 C3 -74.6(2)
C11 C2 C3 C4 52.1(2)
C1 C2 C3 C4 -68.8(2)
C16 O2 C4 C24 165.20(16)
C16 O2 C4 C3 46.3(2)
C16 O2 C4 C5 -74.1(2)
C2 C3 C4 O2 -66.65(19)
C2 C3 C4 C24 176.75(16)
C2 C3 C4 C5 51.3(2)
O2 C4 C5 C10 99.6(2)
C24 C4 C5 C10 -143.24(19)
C3 C4 C5 C10 -18.9(3)
O2 C4 C5 C6 -76.8(2)
C24 C4 C5 C6 40.3(2)
C3 C4 C5 C6 164.71(17)
C10 C5 C6 C7 0.1(3)
C4 C5 C6 C7 176.56(18)
C5 C6 C7 O6 -177.6(2)
C5 C6 C7 C8 -0.1(3)
C30 O6 C7 C6 -172.0(2)
C30 O6 C7 C8 10.2(3)
C30 O7 C8 C9 171.5(2)
C30 O7 C8 C7 -10.7(3)
C6 C7 C8 C9 0.3(3)
O6 C7 C8 C9 178.24(19)
C6 C7 C8 O7 -177.63(19)
O6 C7 C8 O7 0.3(2)
O7 C8 C9 C10 177.12(19)
C7 C8 C9 C10 -0.4(3)
C6 C5 C10 C9 -0.2(3)
C4 C5 C10 C9 -176.56(17)
C6 C5 C10 C1 178.20(18)
C4 C5 C10 C1 1.9(3)
C8 C9 C10 C5 0.4(3)
C8 C9 C10 C1 -178.12(18)
C17 C1 C10 C5 105.9(2)
C2 C1 C10 C5 -17.5(3)
C17 C1 C10 C9 -75.6(2)
C2 C1 C10 C9 161.00(17)
C3 C2 C11 C16 -19.9(2)
C1 C2 C11 C16 100.3(2)
C3 C2 C11 C12 159.35(19)
C1 C2 C11 C12 -80.4(2)
C16 C11 C12 C13 1.5(3)
C2 C11 C12 C13 -177.8(2)
C11 C12 C13 C14 -0.5(4)
C12 C13 C14 C15 -0.6(4)
C13 C14 C15 C16 0.8(4)
C4 O2 C16 C15 167.95(17)
C4 O2 C16 C11 -13.3(3)
C14 C15 C16 O2 179.0(2)
C14 C15 C16 C11 0.1(3)
C12 C11 C16 O2 180.00(18)
C2 C11 C16 O2 -0.7(3)
C12 C11 C16 C15 -1.3(3)
C2 C11 C16 C15 178.01(18)
C10 C1 C17 O1 -30.8(3)
C2 C1 C17 O1 93.2(2)
C10 C1 C17 C18 152.09(17)
C2 C1 C17 C18 -83.8(2)
O1 C17 C18 C23 -175.5(2)
C1 C17 C18 C23 1.6(3)
O1 C17 C18 C19 5.7(3)
C1 C17 C18 C19 -177.2(2)
C23 C18 C19 C20 0.5(4)
C17 C18 C19 C20 179.3(3)
C18 C19 C20 C21 0.6(5)
C19 C20 C21 C22 -1.4(6)
C20 C21 C22 C23 1.0(6)
C19 C18 C23 C22 -0.8(4)
C17 C18 C23 C22 -179.5(3)
C21 C22 C23 C18 0.0(5)
O2 C4 C24 C25 -11.7(2)
C3 C4 C24 C25 105.8(2)
C5 C4 C24 C25 -129.25(19)
O2 C4 C24 C29 169.95(18)
C3 C4 C24 C29 -72.5(2)
C5 C4 C24 C29 52.4(2)
C29 C24 C25 C26 0.6(3)
C4 C24 C25 C26 -177.77(18)
C31 O3 C26 C27 -172.9(2)
C31 O3 C26 C25 7.4(3)
C24 C25 C26 O3 179.39(19)
C24 C25 C26 C27 -0.3(3)
C32 O4 C27 C26 -111.6(3)
C32 O4 C27 C28 73.2(4)
O3 C26 C27 O4 4.0(3)
C25 C26 C27 O4 -176.31(19)
O3 C26 C27 C28 179.3(2)
C25 C26 C27 C28 -1.0(3)
C33A O5 C28 C29 -27.9(6)
C33 O5 C28 C29 -91.2(5)
C33A O5 C28 C27 154.2(5)
C33 O5 C28 C27 90.9(4)
O4 C27 C28 O5 -4.8(3)
C26 C27 C28 O5 179.9(2)
O4 C27 C28 C29 177.3(2)
C26 C27 C28 C29 2.0(3)
O5 C28 C29 C24 -179.6(2)
C27 C28 C29 C24 -1.8(4)
C25 C24 C29 C28 0.5(3)
C4 C24 C29 C28 178.9(2)
C8 O7 C30 O6 16.9(3)
C7 O6 C30 O7 -16.8(3)
